data_1564352
loop_
_publ_author_name
'Taniguchi, Yoshimasa'
'Miwa, Mayuka'
'Kitada, Naoki'

_publ_section_title
;
 Crystalline sponge X-ray analysis coupled with supercritical fluid
 chromatography: a novel analytical platform for the rapid separation,
 isolation, and characterization of analytes.
;
_journal_issue 17
_journal_name_full 'The Analyst'
_journal_page_first 5230
_journal_page_last 5235
_journal_paper_doi 10.1039/d1an00948f
_journal_volume 146
_journal_year 2021
_chemical_absolute_configuration rmad
_chemical_formula_moiety
;
(C46 H38 Co2 N6 O6), (C10 H18 O), 2(N O3), (C3 H8 O), 0.176(O)
;
_chemical_formula_sum 'C59 H64 Co2 N8 O14.16'
_chemical_formula_weight 1229.59
_space_group_crystal_system monoclinic
_space_group_IT_number 4
_space_group_name_Hall 'P 2yb'
_space_group_name_H-M_alt 'P 1 21 1'
_atom_sites_solution_hydrogens mixed
_audit_creation_method SHELXL-2018/3
_audit_update_record
;
2021-02-11 deposited with the CCDC.	2021-02-11 downloaded from the CCDC.
;
_cell_angle_alpha 90
_cell_angle_beta 92.7540(10)
_cell_angle_gamma 90
_cell_formula_units_Z 2
_cell_length_a 10.19880(10)
_cell_length_b 24.6101(2)
_cell_length_c 11.43370(10)
_cell_measurement_reflns_used 17741
_cell_measurement_temperature 100.00(10)
_cell_measurement_theta_max 72.8460
_cell_measurement_theta_min 3.5730
_cell_volume 2866.47(4)
_computing_cell_refinement 'CrysAlisPro 1.171.40.75a (Rigaku OD, 2020)'
_computing_data_collection 'CrysAlisPro 1.171.40.75a (Rigaku OD, 2020)'
_computing_data_reduction 'CrysAlisPro 1.171.40.75a (Rigaku OD, 2020)'
_computing_molecular_graphics 'shelXle (Hubschle et al., 2011)'
_computing_publication_material 'SHELXL-2018/3 (Sheldrick, 2018)'
_computing_structure_refinement 'SHELXL-2018/3 (Sheldrick, 2018)'
_computing_structure_solution 'SHELXT 2018/2 (Sheldrick, 2018)'
_diffrn_ambient_temperature 100.00(10)
_diffrn_detector_area_resol_mean 10.0000
_diffrn_measured_fraction_theta_full 1.000
_diffrn_measured_fraction_theta_max 0.989
_diffrn_measurement_device_type 'XtaLAB Synergy R, HyPix'
_diffrn_measurement_method '\w scans'
_diffrn_radiation_type CuK\a
_diffrn_radiation_wavelength 1.54184
_diffrn_reflns_av_R_equivalents 0.0431
_diffrn_reflns_av_unetI/netI 0.0282
_diffrn_reflns_Laue_measured_fraction_full 1.000
_diffrn_reflns_Laue_measured_fraction_max 0.989
_diffrn_reflns_limit_h_max 11
_diffrn_reflns_limit_h_min -12
_diffrn_reflns_limit_k_max 30
_diffrn_reflns_limit_k_min -30
_diffrn_reflns_limit_l_max 14
_diffrn_reflns_limit_l_min -14
_diffrn_reflns_number 55539
_diffrn_reflns_point_group_measured_fraction_full 1.000
_diffrn_reflns_point_group_measured_fraction_max 0.976
_diffrn_reflns_theta_full 67.684
_diffrn_reflns_theta_max 74.972
_diffrn_reflns_theta_min 3.592
_diffrn_source 'Rotating-anode X-ray tube'
_exptl_absorpt_coefficient_mu 5.152
_exptl_absorpt_correction_T_max 0.898
_exptl_absorpt_correction_T_min 0.450
_exptl_absorpt_correction_type gaussian
_exptl_absorpt_process_details
;
CrysAlisPro 1.171.40.75a (Rigaku Oxford Diffraction, 2020)
Numerical absorption correction based on gaussian integration over
			a multifaceted crystal model
Empirical absorption correction using spherical harmonics,
 implemented in SCALE3 ABSPACK scaling algorithm.
;
_exptl_crystal_colour red
_exptl_crystal_density_diffrn 1.425
_exptl_crystal_description block
_exptl_crystal_F_000 1283
_exptl_crystal_size_max 0.204
_exptl_crystal_size_mid 0.176
_exptl_crystal_size_min 0.117
_refine_diff_density_max 0.556
_refine_diff_density_min -0.480
_refine_diff_density_rms 0.090
_refine_ls_abs_structure_details
;
 Flack x determined using 4465 quotients [(I+)-(I-)]/[(I+)+(I-)]
 (Parsons, Flack and Wagner, Acta Cryst. B69 (2013) 249-259).
;
_refine_ls_abs_structure_Flack -0.005(3)
_refine_ls_extinction_method none
_refine_ls_goodness_of_fit_ref 1.070
_refine_ls_hydrogen_treatment mixed
_refine_ls_matrix_type full
_refine_ls_number_parameters 811
_refine_ls_number_reflns 11513
_refine_ls_number_restraints 157
_refine_ls_restrained_S_all 1.079
_refine_ls_R_factor_all 0.0561
_refine_ls_R_factor_gt 0.0530
_refine_ls_shift/su_max 0.001
_refine_ls_shift/su_mean 0.000
_refine_ls_structure_factor_coef Fsqd
_refine_ls_weighting_details 'w=1/[\s^2^(Fo^2^)+(0.0878P)^2^+2.2302P] where P=(Fo^2^+2Fc^2^)/3'
_refine_ls_weighting_scheme calc
_refine_ls_wR_factor_gt 0.1424
_refine_ls_wR_factor_ref 0.1444
_reflns_Friedel_coverage 0.926
_reflns_Friedel_fraction_full 1.000
_reflns_Friedel_fraction_max 0.962
_reflns_number_gt 10903
_reflns_number_total 11513
_reflns_threshold_expression 'I > 2\s(I)'
_cod_data_source_file d1an00948f1.cif
_cod_data_source_block 7b@3R
_cod_depositor_comments 'Adding full bibliography for 1564341--1564354.cif.'
_cod_original_sg_symbol_H-M 'P 21'
_cod_database_code 1564352
_shelx_shelxl_version_number 2018/3
_shelx_space_group_comment
;
The symmetry employed for this shelxl refinement is uniquely defined
by the following loop, which should always be used as a source of
symmetry information in preference to the above space-group names.
They are only intended as comments.
;
_shelx_estimated_absorpt_t_min 0.420
_shelx_estimated_absorpt_t_max 0.584

loop_
_space_group_symop_operation_xyz
'x, y, z'
'-x, y+1/2, -z'

loop_
_atom_site_label
_atom_site_type_symbol
_atom_site_fract_x
_atom_site_fract_y
_atom_site_fract_z
_atom_site_U_iso_or_equiv
_atom_site_adp_type
_atom_site_occupancy
_atom_site_site_symmetry_order
_atom_site_calc_flag
_atom_site_refinement_flags_posn
_atom_site_refinement_flags_adp
_atom_site_refinement_flags_occupancy
_atom_site_disorder_assembly
_atom_site_disorder_group
Co1 Co -0.02611(7) 0.49858(3) 0.57309(6) 0.01787(18) Uani 1 1 d . . . . .
N1 N -0.1076(4) 0.57801(18) 0.5602(4) 0.0232(9) Uani 1 1 d . . . . .
C3 C -0.0991(6) 0.6684(2) 0.4839(6) 0.0371(14) Uani 1 1 d . . . . .
H3 H -0.051488 0.695242 0.443966 0.045 Uiso 1 1 calc R U . . .
Co2 Co 0.47040(7) 0.41772(3) 0.55630(6) 0.01832(19) Uani 1 1 d . . . . .
C2 C -0.0443(5) 0.6179(2) 0.5061(6) 0.0326(12) Uani 1 1 d . . . . .
H2 H 0.042089 0.611115 0.482105 0.039 Uiso 1 1 calc R U . . .
C4 C -0.2245(5) 0.6797(2) 0.5202(5) 0.0284(11) Uani 1 1 d . . . . .
C5 C -0.2895(5) 0.6390(2) 0.5767(5) 0.0291(11) Uani 1 1 d . . . . .
H5 H -0.374988 0.645083 0.603545 0.035 Uiso 1 1 calc R U . . .
C6 C -0.2285(5) 0.5888(2) 0.5940(5) 0.0276(11) Uani 1 1 d . . . . .
H6 H -0.275045 0.560946 0.631725 0.033 Uiso 1 1 calc R U . . .
C7 C -0.2854(5) 0.7337(2) 0.4967(5) 0.0274(11) Uani 1 1 d . . . . .
C8 C -0.4192(6) 0.7417(3) 0.4869(8) 0.0488(19) Uani 1 1 d . . . . .
H8 H -0.477263 0.711871 0.494014 0.059 Uiso 1 1 calc R U . . .
C9 C -0.4684(6) 0.7932(3) 0.4669(8) 0.0468(17) Uani 1 1 d . . . . .
H9 H -0.561026 0.797738 0.460891 0.056 Uiso 1 1 calc R U . . .
N10 N -0.3935(4) 0.83673(18) 0.4554(4) 0.0244(9) Uani 1 1 d . . . . .
C11 C -0.2651(6) 0.8290(3) 0.4627(8) 0.0494(19) Uani 1 1 d . . . . .
H11 H -0.209386 0.859375 0.452327 0.059 Uiso 1 1 calc R U . . .
C12 C -0.2078(6) 0.7788(3) 0.4849(8) 0.053(2) Uani 1 1 d . . . . .
H12 H -0.114921 0.775499 0.491887 0.064 Uiso 1 1 calc R U . . .
N13 N -0.0284(4) 0.50630(19) 0.7632(4) 0.0230(8) Uani 1 1 d . . . . .
C14 C -0.1347(5) 0.4921(3) 0.8218(4) 0.0293(12) Uani 1 1 d . . . . .
H14 H -0.210181 0.479428 0.778137 0.035 Uiso 1 1 calc R U . . .
C15 C -0.1393(5) 0.4950(3) 0.9418(5) 0.0347(13) Uani 1 1 d . . . . .
H15 H -0.216999 0.484856 0.979000 0.042 Uiso 1 1 calc R U . . .
C17 C 0.0770(5) 0.5299(3) 0.9478(5) 0.0308(12) Uani 1 1 d . . . . .
H17 H 0.152557 0.543940 0.989194 0.037 Uiso 1 1 calc R U . . .
C16 C -0.0299(5) 0.5128(2) 1.0085(5) 0.0281(11) Uani 1 1 d . . . . .
C18 C 0.0737(5) 0.5265(3) 0.8272(5) 0.0308(12) Uani 1 1 d . . . . .
H18 H 0.147681 0.539032 0.787585 0.037 Uiso 1 1 calc R U . . .
C19 C -0.0275(5) 0.5111(2) 1.1384(4) 0.0275(11) Uani 1 1 d . . . . .
C20 C -0.1406(5) 0.5170(3) 1.2007(5) 0.0319(13) Uani 1 1 d . . . . .
H20 H -0.222343 0.524508 1.160650 0.038 Uiso 1 1 calc R U . . .
C21 C -0.1334(5) 0.5118(3) 1.3205(5) 0.0311(12) Uani 1 1 d . . . . .
H21 H -0.211793 0.515970 1.361307 0.037 Uiso 1 1 calc R U . . .
N22 N -0.0213(4) 0.5011(2) 1.3831(4) 0.0238(8) Uani 1 1 d . . . . .
C23 C 0.0891(5) 0.4975(3) 1.3234(5) 0.0306(12) Uani 1 1 d . . . . .
H23 H 0.170081 0.491094 1.365727 0.037 Uiso 1 1 calc R U . . .
C24 C 0.0891(5) 0.5026(3) 1.2026(5) 0.0326(12) Uani 1 1 d . . . . .
H24 H 0.169298 0.500261 1.163925 0.039 Uiso 1 1 calc R U . . .
N25 N 0.4722(4) 0.4144(2) 0.3674(4) 0.0266(9) Uani 1 1 d . . . . .
C26 C 0.3606(5) 0.4052(3) 0.3014(5) 0.0294(12) Uani 1 1 d . . . . .
H26 H 0.281231 0.400241 0.340366 0.035 Uiso 1 1 calc R U . . .
C27 C 0.3558(5) 0.4026(3) 0.1817(5) 0.0319(12) Uani 1 1 d . . . . .
H27 H 0.274880 0.396088 0.139464 0.038 Uiso 1 1 calc R U . . .
C28 C 0.4710(5) 0.4097(3) 0.1222(5) 0.0303(12) Uani 1 1 d . . . . .
C29 C 0.5847(6) 0.4179(4) 0.1885(5) 0.0443(16) Uani 1 1 d . . . . .
H29 H 0.665643 0.422351 0.151874 0.053 Uiso 1 1 calc R U . . .
C30 C 0.5808(6) 0.4197(4) 0.3097(5) 0.0438(16) Uani 1 1 d . . . . .
H30 H 0.661027 0.424996 0.353868 0.053 Uiso 1 1 calc R U . . .
C31 C 0.4696(5) 0.4091(2) -0.0070(5) 0.0287(11) Uani 1 1 d . . . . .
C32 C 0.3572(5) 0.4237(3) -0.0752(5) 0.0295(11) Uani 1 1 d . . . . .
H32 H 0.278478 0.432919 -0.038696 0.035 Uiso 1 1 calc R U . . .
C33 C 0.3614(5) 0.4246(2) -0.1953(4) 0.0271(11) Uani 1 1 d . . . . .
H33 H 0.283715 0.434169 -0.239582 0.033 Uiso 1 1 calc R U . . .
N34 N 0.4694(4) 0.41259(19) -0.2536(4) 0.0238(8) Uani 1 1 d . . . . .
C35 C 0.5763(5) 0.3966(3) -0.1886(5) 0.0298(12) Uani 1 1 d . . . . .
H35 H 0.652188 0.386073 -0.227936 0.036 Uiso 1 1 calc R U . . .
C36 C 0.5813(6) 0.3949(3) -0.0674(5) 0.0350(13) Uani 1 1 d . . . . .
H36 H 0.659688 0.384155 -0.025482 0.042 Uiso 1 1 calc R U . . .
C37 C 0.4107(5) 0.5671(2) 0.6929(5) 0.0253(10) Uani 1 1 d . . . . .
C38 C 0.3347(6) 0.6129(3) 0.7131(6) 0.0405(14) Uani 1 1 d . . . . .
H38 H 0.277558 0.626782 0.652222 0.049 Uiso 1 1 calc R U . . .
C39 C 0.3422(7) 0.6384(3) 0.8225(7) 0.0545(19) Uani 1 1 d . . . . .
H39 H 0.288303 0.669052 0.836192 0.065 Uiso 1 1 calc R U . . .
C40 C 0.4274(7) 0.6194(3) 0.9106(7) 0.0534(18) Uani 1 1 d . . . . .
H40 H 0.432203 0.636922 0.984751 0.064 Uiso 1 1 calc R U . . .
C41 C 0.5044(6) 0.5755(3) 0.8911(6) 0.0418(14) Uani 1 1 d . . . . .
H41 H 0.564468 0.562889 0.951220 0.050 Uiso 1 1 calc R U . . .
C42 C 0.4955(5) 0.5486(2) 0.7823(5) 0.0314(11) Uani 1 1 d . . . . .
H42 H 0.548189 0.517416 0.770197 0.038 Uiso 1 1 calc R U . . .
C43 C 0.3955(5) 0.5379(2) 0.5772(4) 0.0233(10) Uani 1 1 d D . . . .
H43 H 0.386681 0.565695 0.513628 0.028 Uiso 1 1 calc R U . . .
O44 O 0.5066(3) 0.50464(15) 0.5560(3) 0.0229(7) Uani 1 1 d D . . . .
H44 H 0.534(5) 0.514(2) 0.491(3) 0.027 Uiso 1 1 d D U . . .
C45 C 0.2720(4) 0.5018(2) 0.5704(4) 0.0206(9) Uani 1 1 d . . . . .
O46 O 0.1642(3) 0.52580(15) 0.5816(3) 0.0226(7) Uani 1 1 d . . . . .
O47 O 0.2842(3) 0.45212(15) 0.5517(3) 0.0218(7) Uani 1 1 d . . . . .
C48 C 0.8957(5) 0.3423(2) 0.4705(6) 0.0341(12) Uani 1 1 d . . . . .
C49 C 0.8460(6) 0.2901(3) 0.4737(7) 0.0469(16) Uani 1 1 d . . . . .
H49 H 0.810767 0.276668 0.543520 0.056 Uiso 1 1 calc R U . . .
C50 C 0.8474(8) 0.2563(3) 0.3723(9) 0.063(2) Uani 1 1 d . . . . .
H50 H 0.814357 0.220210 0.374421 0.076 Uiso 1 1 calc R U . . .
C51 C 0.8969(9) 0.2765(4) 0.2718(9) 0.070(2) Uani 1 1 d . . . . .
H51 H 0.897332 0.254304 0.203846 0.084 Uiso 1 1 calc R U . . .
C52 C 0.9461(9) 0.3286(4) 0.2679(8) 0.065(2) Uani 1 1 d . . . . .
H52 H 0.979308 0.342537 0.197716 0.078 Uiso 1 1 calc R U . . .
C53 C 0.9464(8) 0.3605(3) 0.3687(7) 0.0523(17) Uani 1 1 d . . . . .
H53 H 0.982735 0.396025 0.366741 0.063 Uiso 1 1 calc R U . . .
C54 C 0.8894(5) 0.3785(2) 0.5786(5) 0.0253(10) Uani 1 1 d D . . . .
H54 H 0.881087 0.354936 0.649064 0.030 Uiso 1 1 calc R U . . .
O55 O 1.0052(3) 0.41106(15) 0.5948(3) 0.0270(8) Uani 1 1 d D . . . .
H55 H 1.036(4) 0.405(2) 0.665(3) 0.032 Uiso 1 1 d D U . . .
C56 C 0.7691(4) 0.4149(2) 0.5656(4) 0.0198(9) Uani 1 1 d . . . . .
O57 O 0.6604(3) 0.39111(15) 0.5630(3) 0.0231(7) Uani 1 1 d . . . . .
O58 O 0.7860(3) 0.46554(14) 0.5592(3) 0.0209(7) Uani 1 1 d . . . . .
N201 N 0.4902(5) 0.5454(3) 0.2741(5) 0.0473(14) Uani 1 1 d D . . . .
O202 O 0.3743(4) 0.5393(3) 0.2977(5) 0.0596(15) Uani 1 1 d D . . . .
O203 O 0.5778(4) 0.5477(2) 0.3579(4) 0.0425(11) Uani 1 1 d D . . . .
O204 O 0.5235(6) 0.5500(4) 0.1723(5) 0.080(2) Uani 1 1 d D . . . .
N301 N 1.0012(6) 0.3759(3) 0.8943(6) 0.0454(16) Uani 0.824(6) 1 d D . P A 1
O302 O 0.8844(6) 0.3692(3) 0.8705(7) 0.0567(18) Uani 0.824(6) 1 d D . P A 1
O303 O 1.0415(7) 0.3880(4) 0.9964(7) 0.064(2) Uani 0.824(6) 1 d D . P A 1
O304 O 1.0832(5) 0.3750(3) 0.8136(5) 0.0435(13) Uani 0.824(6) 1 d D . P A 1
C101 C 1.4259(14) 0.2685(5) 1.1149(12) 0.095(4) Uani 1 1 d . . . . .
C102 C 1.4607(13) 0.2755(5) 1.0030(13) 0.095(3) Uani 1 1 d . . . . .
H102 H 1.550236 0.282824 0.989756 0.114 Uiso 1 1 calc R U . . .
C103 C 1.3606(13) 0.2723(5) 0.8935(13) 0.098(4) Uani 1 1 d . . . . .
H10A H 1.341441 0.309656 0.865247 0.118 Uiso 1 1 calc R U . . .
H10B H 1.402357 0.252441 0.829911 0.118 Uiso 1 1 calc R U . . .
C104 C 1.2358(11) 0.2453(5) 0.9183(14) 0.112(5) Uani 1 1 d D . . . .
C105 C 1.1788(18) 0.2667(6) 1.0391(15) 0.124(5) Uani 1 1 d . . . . .
H10C H 1.159535 0.306095 1.032967 0.149 Uiso 1 1 calc R U . . .
H10D H 1.096052 0.247496 1.054215 0.149 Uiso 1 1 calc R U . . .
C106 C 1.2847(16) 0.2560(6) 1.1452(13) 0.112(5) Uani 1 1 d . . . . .
H10E H 1.262000 0.278745 1.212739 0.135 Uiso 1 1 calc R U . . .
H10F H 1.279141 0.217517 1.169361 0.135 Uiso 1 1 calc R U . . .
C107 C 1.530(2) 0.2709(7) 1.2147(16) 0.165(9) Uani 1 1 d . . . . .
H10G H 1.617579 0.267905 1.182913 0.247 Uiso 1 1 calc R U . . .
H10H H 1.517184 0.240787 1.269068 0.247 Uiso 1 1 calc R U . . .
H10I H 1.523377 0.305484 1.256359 0.247 Uiso 1 1 calc R U . . .
C108 C 1.2545(13) 0.1823(5) 0.9292(15) 0.107(5) Uani 1 1 d . . . . .
H108 H 1.336520 0.175333 0.978395 0.128 Uiso 1 1 calc R U . . .
C109 C 1.277(2) 0.1643(6) 0.8101(13) 0.125(6) Uani 1 1 d . . . . .
H10J H 1.198828 0.172176 0.759468 0.188 Uiso 1 1 calc R U . . .
H10K H 1.293760 0.125111 0.810167 0.188 Uiso 1 1 calc R U . . .
H10L H 1.352615 0.183553 0.780789 0.188 Uiso 1 1 calc R U . . .
C110 C 1.1406(18) 0.1518(8) 0.985(2) 0.197(13) Uani 1 1 d . . . . .
H11A H 1.057035 0.162968 0.946493 0.296 Uiso 1 1 calc R U . . .
H11B H 1.140374 0.160556 1.068599 0.296 Uiso 1 1 calc R U . . .
H11C H 1.152352 0.112567 0.975267 0.296 Uiso 1 1 calc R U . . .
O111 O 1.1387(9) 0.2562(3) 0.8215(12) 0.129(4) Uani 1 1 d D . . . .
H111 H 1.156345 0.285973 0.789842 0.194 Uiso 1 1 calc R U . . .
C401 C 0.692(4) 0.179(2) 0.738(5) 0.235(18) Uani 0.57(3) 1 d D U P B 1
H40A H 0.628600 0.155412 0.775105 0.353 Uiso 0.57(3) 1 calc R U P B 1
H40B H 0.650023 0.213918 0.717989 0.353 Uiso 0.57(3) 1 calc R U P B 1
H40C H 0.721061 0.161695 0.666723 0.353 Uiso 0.57(3) 1 calc R U P B 1
C402 C 0.815(4) 0.189(2) 0.827(5) 0.255(19) Uani 0.57(3) 1 d D U P B 1
H402 H 0.861231 0.155904 0.857537 0.306 Uiso 0.57(3) 1 calc R U P B 1
C403 C 0.794(4) 0.235(2) 0.916(5) 0.238(18) Uani 0.57(3) 1 d D U P B 1
H40D H 0.742193 0.220738 0.979301 0.357 Uiso 0.57(3) 1 calc R U P B 1
H40E H 0.878893 0.247674 0.947809 0.357 Uiso 0.57(3) 1 calc R U P B 1
H40F H 0.746345 0.264875 0.876759 0.357 Uiso 0.57(3) 1 calc R U P B 1
O404 O 0.890(4) 0.224(2) 0.752(4) 0.250(17) Uani 0.57(3) 1 d D U P B 1
H404 H 0.901681 0.254319 0.784542 0.375 Uiso 0.57(3) 1 calc R U P B 1
N501 N 0.921(2) 0.3645(11) 0.974(2) 0.0454(16) Uani 0.176(6) 1 d D . P A 2
O502 O 0.855(3) 0.3479(16) 0.890(3) 0.0567(18) Uani 0.176(6) 1 d D . P A 2
O503 O 1.046(3) 0.3633(18) 0.983(4) 0.064(2) Uani 0.176(6) 1 d D . P A 2
O504 O 0.873(2) 0.3808(11) 1.0686(19) 0.0435(13) Uani 0.176(6) 1 d D . P A 2
O505 O 1.118(2) 0.3626(12) 0.750(3) 0.0435(13) Uani 0.176(6) 1 d . . P A 2
C601 C 0.737(3) 0.1630(13) 0.624(3) 0.118(12) Uani 0.43(3) 1 d D U P B 2
H60A H 0.659536 0.140210 0.635681 0.176 Uiso 0.43(3) 1 calc R U P B 2
H60B H 0.710436 0.195175 0.578390 0.176 Uiso 0.43(3) 1 calc R U P B 2
H60C H 0.801804 0.142277 0.582585 0.176 Uiso 0.43(3) 1 calc R U P B 2
C602 C 0.799(3) 0.1815(15) 0.748(3) 0.143(13) Uani 0.43(3) 1 d D U P B 2
H602 H 0.821230 0.149808 0.800063 0.172 Uiso 0.43(3) 1 calc R U P B 2
C603 C 0.725(5) 0.2289(19) 0.817(4) 0.159(15) Uani 0.43(3) 1 d D U P B 2
H60D H 0.640173 0.215409 0.841077 0.238 Uiso 0.43(3) 1 calc R U P B 2
H60E H 0.779180 0.239809 0.885682 0.238 Uiso 0.43(3) 1 calc R U P B 2
H60F H 0.710939 0.260181 0.764558 0.238 Uiso 0.43(3) 1 calc R U P B 2
O604 O 0.9085(16) 0.2140(8) 0.7285(14) 0.065(5) Uani 0.43(3) 1 d D U P B 2
H604 H 0.912932 0.219644 0.656318 0.098 Uiso 0.43(3) 1 calc R U P B 2

loop_
_atom_site_aniso_label
_atom_site_aniso_U_11
_atom_site_aniso_U_22
_atom_site_aniso_U_33
_atom_site_aniso_U_23
_atom_site_aniso_U_13
_atom_site_aniso_U_12
Co1 0.0131(4) 0.0219(4) 0.0186(4) 0.0004(3) 0.0005(3) -0.0005(3)
N1 0.019(2) 0.024(2) 0.027(2) 0.0031(16) 0.0022(16) 0.0013(16)
C3 0.022(3) 0.030(3) 0.060(4) 0.014(3) 0.011(2) 0.001(2)
Co2 0.0135(4) 0.0231(4) 0.0183(4) -0.0006(3) 0.0005(3) -0.0010(3)
C2 0.020(2) 0.023(3) 0.055(4) 0.006(2) 0.010(2) 0.003(2)
C4 0.019(2) 0.028(3) 0.039(3) 0.001(2) 0.001(2) 0.002(2)
C5 0.013(2) 0.028(3) 0.047(3) 0.005(2) 0.008(2) 0.0024(19)
C6 0.018(2) 0.025(3) 0.040(3) 0.001(2) 0.005(2) -0.0005(19)
C7 0.021(2) 0.022(2) 0.039(3) 0.005(2) 0.001(2) 0.002(2)
C8 0.021(3) 0.024(3) 0.102(6) 0.011(3) 0.009(3) -0.001(2)
C9 0.020(3) 0.029(3) 0.091(5) 0.012(3) -0.001(3) -0.001(2)
N10 0.016(2) 0.024(2) 0.033(2) 0.0030(17) 0.0003(16) 0.0029(16)
C11 0.020(3) 0.026(3) 0.103(6) 0.015(3) 0.010(3) 0.002(2)
C12 0.016(3) 0.026(3) 0.118(7) 0.018(4) 0.007(3) 0.001(2)
N13 0.0208(19) 0.027(2) 0.0215(19) -0.0006(17) 0.0023(15) 0.0021(17)
C14 0.017(2) 0.049(3) 0.021(2) -0.001(2) -0.0029(18) -0.005(2)
C15 0.019(2) 0.061(4) 0.024(3) 0.000(3) 0.0010(19) -0.004(3)
C17 0.022(3) 0.045(3) 0.025(3) -0.002(2) 0.002(2) -0.006(2)
C16 0.018(2) 0.042(3) 0.025(3) -0.002(2) -0.0001(18) 0.000(2)
C18 0.024(3) 0.043(3) 0.026(3) -0.002(2) 0.004(2) -0.005(2)
C19 0.024(2) 0.037(3) 0.021(2) 0.001(2) -0.0007(19) 0.001(2)
C20 0.015(2) 0.053(4) 0.027(3) -0.001(2) 0.0002(19) 0.002(2)
C21 0.020(2) 0.050(4) 0.024(2) 0.003(2) -0.0005(19) 0.001(2)
N22 0.0172(18) 0.033(2) 0.0216(19) 0.0016(18) 0.0027(14) 0.0003(18)
C23 0.017(2) 0.046(3) 0.029(3) -0.003(3) -0.0005(19) 0.003(2)
C24 0.016(2) 0.053(3) 0.029(3) -0.003(3) 0.0026(19) 0.003(2)
N25 0.020(2) 0.039(3) 0.0210(19) -0.0017(19) -0.0023(15) -0.0031(19)
C26 0.018(2) 0.046(3) 0.024(2) -0.002(2) 0.0019(19) 0.001(2)
C27 0.017(2) 0.049(4) 0.029(3) 0.000(2) -0.0038(19) 0.000(2)
C28 0.024(3) 0.045(3) 0.022(3) 0.001(2) 0.0042(19) 0.000(2)
C29 0.024(3) 0.082(5) 0.027(3) 0.006(3) 0.002(2) -0.013(3)
C30 0.026(3) 0.077(5) 0.028(3) 0.001(3) 0.003(2) -0.007(3)
C31 0.023(2) 0.039(3) 0.025(3) 0.000(2) -0.0025(19) -0.004(2)
C32 0.020(2) 0.045(3) 0.024(2) -0.002(2) 0.0018(19) 0.002(2)
C33 0.017(2) 0.041(3) 0.023(2) 0.001(2) -0.0016(18) -0.003(2)
N34 0.0192(19) 0.031(2) 0.0211(19) 0.0010(18) 0.0012(15) -0.0017(18)
C35 0.022(2) 0.042(3) 0.025(3) 0.003(2) 0.001(2) 0.003(2)
C36 0.022(3) 0.057(4) 0.026(3) 0.005(2) 0.001(2) 0.002(3)
C37 0.014(2) 0.026(2) 0.036(3) -0.004(2) 0.0004(18) -0.0031(18)
C38 0.032(3) 0.034(3) 0.055(4) -0.009(3) -0.008(3) 0.006(2)
C39 0.044(4) 0.054(4) 0.065(5) -0.027(4) -0.008(3) 0.016(3)
C40 0.047(4) 0.061(4) 0.052(4) -0.027(3) -0.001(3) -0.003(3)
C41 0.041(3) 0.047(4) 0.037(3) -0.009(3) -0.006(3) -0.004(3)
C42 0.022(2) 0.033(3) 0.038(3) -0.003(2) -0.002(2) -0.003(2)
C43 0.015(2) 0.026(3) 0.028(2) 0.003(2) 0.0001(18) -0.0001(19)
O44 0.0130(14) 0.0252(17) 0.0307(18) 0.0007(14) 0.0037(12) -0.0003(14)
C45 0.017(2) 0.028(2) 0.017(2) 0.0020(19) 0.0005(16) 0.001(2)
O46 0.0135(15) 0.0287(19) 0.0255(17) -0.0005(14) 0.0018(13) 0.0006(14)
O47 0.0155(16) 0.0251(18) 0.0247(17) -0.0004(14) 0.0006(12) 0.0000(14)
C48 0.018(2) 0.028(3) 0.056(4) -0.010(2) -0.002(2) 0.006(2)
C49 0.032(3) 0.037(3) 0.071(5) -0.017(3) 0.006(3) -0.004(3)
C50 0.051(4) 0.043(4) 0.095(7) -0.030(4) 0.004(4) -0.014(3)
C51 0.064(5) 0.068(6) 0.078(6) -0.032(5) 0.009(5) -0.005(4)
C52 0.076(6) 0.073(6) 0.048(4) -0.019(4) 0.017(4) 0.005(5)
C53 0.057(4) 0.047(4) 0.054(4) -0.010(3) 0.019(3) 0.011(3)
C54 0.015(2) 0.022(2) 0.039(3) 0.001(2) -0.0033(19) -0.0030(19)
O55 0.0144(15) 0.0259(18) 0.040(2) -0.0006(16) -0.0036(14) -0.0024(14)
C56 0.014(2) 0.027(2) 0.019(2) -0.0014(19) 0.0035(16) 0.001(2)
O57 0.0151(16) 0.0255(18) 0.0288(18) -0.0014(14) 0.0020(13) -0.0025(14)
O58 0.0151(16) 0.0223(18) 0.0255(17) -0.0011(13) 0.0014(13) -0.0002(13)
N201 0.030(3) 0.073(4) 0.040(3) 0.013(3) 0.005(2) 0.012(3)
O202 0.023(2) 0.102(4) 0.053(3) 0.008(3) -0.0046(19) -0.006(2)
O203 0.0194(18) 0.068(3) 0.040(2) 0.020(2) 0.0002(16) 0.0005(19)
O204 0.053(3) 0.149(7) 0.040(3) 0.032(3) 0.014(2) 0.029(4)
N301 0.037(3) 0.057(4) 0.041(4) 0.013(3) 0.001(3) 0.000(3)
O302 0.023(3) 0.072(5) 0.075(4) -0.001(4) 0.005(3) -0.010(3)
O303 0.055(3) 0.078(6) 0.057(4) -0.001(4) -0.005(3) -0.002(4)
O304 0.025(2) 0.058(3) 0.047(3) 0.012(3) -0.003(2) -0.001(2)
C101 0.105(9) 0.089(8) 0.089(8) -0.002(6) -0.009(7) 0.013(7)
C102 0.097(9) 0.078(7) 0.109(10) -0.007(7) -0.003(7) -0.007(6)
C103 0.102(9) 0.072(7) 0.118(10) 0.017(7) -0.006(8) -0.002(6)
C104 0.067(6) 0.066(7) 0.200(16) 0.042(8) -0.020(8) 0.018(5)
C105 0.142(13) 0.096(10) 0.132(13) -0.001(9) -0.008(11) 0.037(10)
C106 0.141(13) 0.090(9) 0.107(10) -0.014(8) 0.021(9) -0.005(9)
C107 0.24(2) 0.110(12) 0.137(14) -0.028(10) -0.084(15) 0.046(14)
C108 0.091(8) 0.061(6) 0.166(15) 0.005(7) -0.017(9) -0.004(6)
C109 0.190(18) 0.086(9) 0.099(10) -0.012(8) -0.011(11) -0.015(10)
C110 0.117(13) 0.120(14) 0.35(4) 0.092(18) -0.055(17) -0.044(11)
O111 0.094(6) 0.061(5) 0.229(13) 0.024(6) -0.036(7) -0.004(4)
C401 0.10(2) 0.29(3) 0.30(4) 0.08(3) -0.05(2) -0.10(2)
C402 0.09(2) 0.36(4) 0.31(4) 0.02(3) -0.02(3) -0.06(3)
C403 0.11(2) 0.32(4) 0.28(4) 0.06(3) 0.02(2) -0.06(3)
O404 0.16(2) 0.32(3) 0.26(3) 0.09(3) -0.02(2) -0.01(3)
N501 0.037(3) 0.057(4) 0.041(4) 0.013(3) 0.001(3) 0.000(3)
O502 0.023(3) 0.072(5) 0.075(4) -0.001(4) 0.005(3) -0.010(3)
O503 0.055(3) 0.078(6) 0.057(4) -0.001(4) -0.005(3) -0.002(4)
O504 0.025(2) 0.058(3) 0.047(3) 0.012(3) -0.003(2) -0.001(2)
O505 0.025(2) 0.058(3) 0.047(3) 0.012(3) -0.003(2) -0.001(2)
C601 0.080(16) 0.11(2) 0.16(2) 0.062(18) 0.000(17) -0.030(15)
C602 0.11(2) 0.16(3) 0.16(3) 0.07(2) 0.01(2) -0.02(2)
C603 0.17(3) 0.15(3) 0.16(3) 0.02(2) 0.00(2) -0.01(2)
O604 0.049(8) 0.099(12) 0.046(8) -0.017(7) -0.011(6) -0.016(7)

loop_
_atom_type_symbol
_atom_type_description
_atom_type_scat_dispersion_real
_atom_type_scat_dispersion_imag
_atom_type_scat_source
C C 0.0181 0.0091 'International Tables Vol C Tables 4.2.6.8 and 6.1.1.4'
H H 0.0000 0.0000 'International Tables Vol C Tables 4.2.6.8 and 6.1.1.4'
N N 0.0311 0.0180 'International Tables Vol C Tables 4.2.6.8 and 6.1.1.4'
O O 0.0492 0.0322 'International Tables Vol C Tables 4.2.6.8 and 6.1.1.4'
Co Co -2.3653 3.6143 'International Tables Vol C Tables 4.2.6.8 and 6.1.1.4'

loop_
_geom_angle_atom_site_label_1
_geom_angle_atom_site_label_2
_geom_angle_atom_site_label_3
_geom_angle
_geom_angle_site_symmetry_1
_geom_angle_site_symmetry_3
_geom_angle_publ_flag
O46 Co1 O58 175.69(15) . 1_455 ?
O46 Co1 N1 93.95(15) . . ?
O58 Co1 N1 89.89(15) 1_455 . ?
O46 Co1 N22 88.35(15) . 1_554 ?
O58 Co1 N22 89.98(15) 1_455 1_554 ?
N1 Co1 N22 86.10(17) . 1_554 ?
O46 Co1 N13 88.85(15) . . ?
O58 Co1 N13 93.23(15) 1_455 . ?
N1 Co1 N13 88.05(17) . . ?
N22 Co1 N13 173.33(19) 1_554 . ?
O46 Co1 O55 100.57(14) . 1_455 ?
O58 Co1 O55 75.71(13) 1_455 1_455 ?
N1 Co1 O55 165.10(15) . 1_455 ?
N22 Co1 O55 97.55(17) 1_554 1_455 ?
N13 Co1 O55 88.91(16) . 1_455 ?
C6 N1 C2 117.3(5) . . ?
C6 N1 Co1 121.8(4) . . ?
C2 N1 Co1 120.6(4) . . ?
C2 C3 C4 119.6(5) . . ?
O57 Co2 O47 174.60(15) . . ?
O57 Co2 N10 92.75(16) . 2_546 ?
O47 Co2 N10 92.64(15) . 2_546 ?
O57 Co2 N25 88.39(15) . . ?
O47 Co2 N25 92.40(15) . . ?
N10 Co2 N25 85.63(18) 2_546 . ?
O57 Co2 O44 98.89(14) . . ?
O47 Co2 O44 75.75(14) . . ?
N10 Co2 O44 167.92(15) 2_546 . ?
N25 Co2 O44 91.45(17) . . ?
O57 Co2 N34 89.64(15) . 1_556 ?
O47 Co2 N34 90.03(15) . 1_556 ?
N10 Co2 N34 89.38(17) 2_546 1_556 ?
N25 Co2 N34 174.5(2) . 1_556 ?
O44 Co2 N34 93.89(16) . 1_556 ?
N1 C2 C3 122.9(5) . . ?
C5 C4 C3 117.7(5) . . ?
C5 C4 C7 121.9(5) . . ?
C3 C4 C7 120.4(5) . . ?
C4 C5 C6 119.3(5) . . ?
N1 C6 C5 123.2(5) . . ?
C12 C7 C8 116.8(5) . . ?
C12 C7 C4 120.1(5) . . ?
C8 C7 C4 123.1(5) . . ?
C7 C8 C9 119.8(6) . . ?
N10 C9 C8 123.5(5) . . ?
C11 N10 C9 116.8(5) . . ?
C11 N10 Co2 119.7(4) . 2_556 ?
C9 N10 Co2 123.1(4) . 2_556 ?
N10 C11 C12 123.2(6) . . ?
C7 C12 C11 119.9(6) . . ?
C18 N13 C14 116.6(4) . . ?
C18 N13 Co1 122.1(3) . . ?
C14 N13 Co1 121.3(3) . . ?
N13 C14 C15 123.3(5) . . ?
C14 C15 C16 119.8(5) . . ?
C18 C17 C16 120.0(5) . . ?
C17 C16 C15 116.8(5) . . ?
C17 C16 C19 122.3(5) . . ?
C15 C16 C19 120.9(5) . . ?
N13 C18 C17 123.3(5) . . ?
C24 C19 C20 117.1(5) . . ?
C24 C19 C16 120.5(5) . . ?
C20 C19 C16 122.4(5) . . ?
C21 C20 C19 119.7(5) . . ?
N22 C21 C20 123.5(5) . . ?
C21 N22 C23 117.0(4) . . ?
C21 N22 Co1 118.5(3) . 1_556 ?
C23 N22 Co1 124.3(3) . 1_556 ?
N22 C23 C24 122.6(5) . . ?
C19 C24 C23 120.1(5) . . ?
C30 N25 C26 116.2(5) . . ?
C30 N25 Co2 122.8(4) . . ?
C26 N25 Co2 121.0(3) . . ?
N25 C26 C27 123.5(5) . . ?
C26 C27 C28 119.4(5) . . ?
C29 C28 C27 117.2(5) . . ?
C29 C28 C31 121.5(5) . . ?
C27 C28 C31 121.2(5) . . ?
C28 C29 C30 119.6(5) . . ?
N25 C30 C29 124.0(6) . . ?
C32 C31 C36 116.8(5) . . ?
C32 C31 C28 121.5(5) . . ?
C36 C31 C28 121.7(5) . . ?
C33 C32 C31 119.7(5) . . ?
N34 C33 C32 123.8(5) . . ?
C33 N34 C35 116.7(4) . . ?
C33 N34 Co2 121.7(3) . 1_554 ?
C35 N34 Co2 121.7(3) . 1_554 ?
N34 C35 C36 123.4(5) . . ?
C35 C36 C31 119.6(5) . . ?
C42 C37 C38 118.5(5) . . ?
C42 C37 C43 121.7(5) . . ?
C38 C37 C43 119.8(5) . . ?
C37 C38 C39 120.3(6) . . ?
C40 C39 C38 120.3(6) . . ?
C41 C40 C39 119.9(6) . . ?
C40 C41 C42 120.3(6) . . ?
C37 C42 C41 120.6(5) . . ?
O44 C43 C37 111.9(4) . . ?
O44 C43 C45 108.4(4) . . ?
C37 C43 C45 111.6(4) . . ?
C43 O44 Co2 115.3(3) . . ?
O47 C45 O46 124.8(5) . . ?
O47 C45 C43 119.0(4) . . ?
O46 C45 C43 116.2(5) . . ?
C45 O46 Co1 132.1(3) . . ?
C45 O47 Co2 119.6(3) . . ?
C53 C48 C49 118.7(6) . . ?
C53 C48 C54 121.8(5) . . ?
C49 C48 C54 119.4(6) . . ?
C48 C49 C50 120.1(7) . . ?
C51 C50 C49 119.2(7) . . ?
C50 C51 C52 120.9(8) . . ?
C51 C52 C53 118.9(8) . . ?
C48 C53 C52 122.1(8) . . ?
O55 C54 C56 109.9(4) . . ?
O55 C54 C48 111.4(4) . . ?
C56 C54 C48 109.3(4) . . ?
C54 O55 Co1 114.9(3) . 1_655 ?
O57 C56 O58 125.7(4) . . ?
O57 C56 C54 115.9(5) . . ?
O58 C56 C54 118.4(4) . . ?
C56 O57 Co2 133.5(3) . . ?
C56 O58 Co1 120.6(3) . 1_655 ?
O204 N201 O202 121.8(6) . . ?
O204 N201 O203 119.3(5) . . ?
O202 N201 O203 118.9(5) . . ?
O302 N301 O303 120.8(8) . . ?
O302 N301 O304 120.2(7) . . ?
O303 N301 O304 118.8(7) . . ?
C102 C101 C107 119.8(15) . . ?
C102 C101 C106 122.1(13) . . ?
C107 C101 C106 118.1(15) . . ?
C101 C102 C103 123.6(13) . . ?
C104 C103 C102 113.6(12) . . ?
O111 C104 C103 109.1(11) . . ?
O111 C104 C108 108.4(11) . . ?
C103 C104 C108 111.1(10) . . ?
O111 C104 C105 109.0(11) . . ?
C103 C104 C105 111.5(13) . . ?
C108 C104 C105 107.7(12) . . ?
C106 C105 C104 109.6(12) . . ?
C101 C106 C105 113.8(13) . . ?
C109 C108 C110 113.0(15) . . ?
C109 C108 C104 104.4(13) . . ?
C110 C108 C104 115.0(13) . . ?
O404 C402 C403 93(3) . . ?
O404 C402 C401 98(3) . . ?
C403 C402 C401 114(3) . . ?
O502 N501 O504 124(3) . . ?
O502 N501 O503 125(3) . . ?
O504 N501 O503 111(3) . . ?
O604 C602 C601 108(2) . . ?
O604 C602 C603 93(2) . . ?
C601 C602 C603 118(3) . . ?

loop_
_geom_bond_atom_site_label_1
_geom_bond_atom_site_label_2
_geom_bond_distance
_geom_bond_site_symmetry_2
_geom_bond_publ_flag
Co1 O46 2.051(3) . ?
Co1 O58 2.081(3) 1_455 ?
Co1 N1 2.127(4) . ?
Co1 N22 2.176(4) 1_554 ?
Co1 N13 2.183(4) . ?
Co1 O55 2.190(4) 1_455 ?
N1 C6 1.336(7) . ?
N1 C2 1.343(7) . ?
C3 C2 1.381(8) . ?
C3 C4 1.392(8) . ?
Co2 O57 2.043(3) . ?
Co2 O47 2.078(3) . ?
Co2 N10 2.144(4) 2_546 ?
Co2 N25 2.163(4) . ?
Co2 O44 2.171(4) . ?
Co2 N34 2.177(4) 1_556 ?
C4 C5 1.379(8) . ?
C4 C7 1.488(6) . ?
C5 C6 1.392(8) . ?
C7 C12 1.373(8) . ?
C7 C8 1.377(8) . ?
C8 C9 1.378(9) . ?
C9 N10 1.326(8) . ?
N10 C11 1.322(7) . ?
C11 C12 1.386(9) . ?
N13 C18 1.339(7) . ?
N13 C14 1.348(7) . ?
C14 C15 1.377(7) . ?
C15 C16 1.392(7) . ?
C17 C18 1.381(8) . ?
C17 C16 1.385(8) . ?
C16 C19 1.484(8) . ?
C19 C24 1.384(7) . ?
C19 C20 1.392(7) . ?
C20 C21 1.374(8) . ?
C21 N22 1.345(7) . ?
N22 C23 1.347(7) . ?
C23 C24 1.387(8) . ?
N25 C30 1.322(7) . ?
N25 C26 1.354(7) . ?
C26 C27 1.369(8) . ?
C27 C28 1.397(7) . ?
C28 C29 1.369(8) . ?
C28 C31 1.476(7) . ?
C29 C30 1.389(8) . ?
C31 C32 1.403(7) . ?
C31 C36 1.404(8) . ?
C32 C33 1.376(7) . ?
C33 N34 1.348(7) . ?
N34 C35 1.348(7) . ?
C35 C36 1.384(8) . ?
C37 C42 1.384(8) . ?
C37 C38 1.393(8) . ?
C37 C43 1.507(7) . ?
C38 C39 1.399(10) . ?
C39 C40 1.381(11) . ?
C40 C41 1.361(10) . ?
C41 C42 1.408(8) . ?
C43 O44 1.428(6) . ?
C43 C45 1.540(7) . ?
C45 O47 1.249(7) . ?
C45 O46 1.260(6) . ?
C48 C53 1.372(10) . ?
C48 C49 1.382(9) . ?
C48 C54 1.528(8) . ?
C49 C50 1.428(10) . ?
C50 C51 1.371(14) . ?
C51 C52 1.378(14) . ?
C52 C53 1.394(10) . ?
C54 O55 1.432(6) . ?
C54 C56 1.520(7) . ?
C56 O57 1.252(6) . ?
C56 O58 1.261(7) . ?
N201 O204 1.234(7) . ?
N201 O202 1.234(7) . ?
N201 O203 1.278(7) . ?
N301 O302 1.221(9) . ?
N301 O303 1.255(10) . ?
N301 O304 1.275(9) . ?
C101 C102 1.355(19) . ?
C101 C107 1.524(19) . ?
C101 C106 1.53(2) . ?
C102 C103 1.579(18) . ?
C103 C104 1.476(17) . ?
C104 O111 1.474(11) . ?
C104 C108 1.566(16) . ?
C104 C105 1.61(2) . ?
C105 C106 1.61(2) . ?
C108 C109 1.46(2) . ?
C108 C110 1.55(2) . ?
C401 C402 1.59(3) . ?
C402 O404 1.45(3) . ?
C402 C403 1.54(3) . ?
N501 O502 1.21(2) . ?
N501 O504 1.27(2) . ?
N501 O503 1.27(2) . ?
C601 C602 1.59(3) . ?
C602 O604 1.40(2) . ?
C602 C603 1.61(3) . ?
